data_2006967
loop_
_publ_author_name
'Charles R. Ojala'
' William H. Ojala'
' William B. Gleason'

_publ_section_title
;
 By-products from the Preparation of Acetone Tosylhydrazone:
 4,5-Dihydro-3,5,5-trimethyl-1-[(4-methylphenyl)sulfonyl]-1<i>H</i>-pyrazole
 and 1,2-Bis(<i>p</i>-toluenesulfono)hydrazide
;
_journal_issue 1
_journal_name_full 'Acta Crystallographica Section C'
_journal_page_first 60
_journal_page_last 63
_journal_paper_doi 10.1107/S0108270197011670
_journal_volume 54
_journal_year 1998
_chemical_formula_moiety 'C14 H16 N2 O4 S2 '
_chemical_formula_sum 'C14 H16 N2 O4 S2'
_chemical_formula_weight 340.41
_space_group_IT_number 14
_symmetry_cell_setting monoclinic
_symmetry_space_group_name_Hall '-P 2ybc'
_symmetry_space_group_name_H-M 'P 1 21/c 1'
_audit_creation_method TEXSAN
_cell_angle_alpha 90
_cell_angle_beta 90.168(10)
_cell_angle_gamma 90
_cell_formula_units_Z 4
_cell_length_a 15.7850(10)
_cell_length_b 10.7397(9)
_cell_length_c 9.492(2)
_cell_measurement_reflns_used 18
_cell_measurement_temperature 296
_cell_measurement_theta_max 52.1
_cell_measurement_theta_min 22.5
_cell_volume 1609.1(4)
_computing_cell_refinement 'MSC/AFC Diffractometer Control Software'
_computing_data_collection
;MSC/AFC Diffractometer Control Software (Molecular Structure Corporation,
 1988)
;
_computing_data_reduction 'TEXSAN (Molecular Structure Corporation, 1985)'
_computing_publication_material TEXSAN
_computing_structure_refinement TEXSAN
_computing_structure_solution SHELXS86
_diffrn_ambient_temperature 296.2
_diffrn_measurement_device AFC6S
_diffrn_measurement_method '\w/2\q scans'
_diffrn_radiation_monochromator graphite
_diffrn_radiation_source 'X-ray tube'
_diffrn_radiation_type CuK\a
_diffrn_radiation_wavelength 1.5418
_diffrn_reflns_av_R_equivalents .05
_diffrn_reflns_limit_h_max 19
_diffrn_reflns_limit_h_min -19
_diffrn_reflns_limit_k_max 0
_diffrn_reflns_limit_k_min -13
_diffrn_reflns_limit_l_max 11
_diffrn_reflns_limit_l_min 0
_diffrn_reflns_number 6696
_diffrn_reflns_theta_max 70.09
_diffrn_standards_decay_% '-2.52% (correction applied)'
_diffrn_standards_interval_count 150
_diffrn_standards_number 3
_exptl_absorpt_coefficient_mu 3.17
_exptl_absorpt_correction_T_max 0.881
_exptl_absorpt_correction_T_min 0.776
_exptl_absorpt_correction_type '\y scans (North, Phillips & Mathews, 1968)'
_exptl_crystal_colour colorless
_exptl_crystal_density_diffrn 1.405
_exptl_crystal_density_meas ?
_exptl_crystal_description needle
_exptl_crystal_F_000 712.00
_exptl_crystal_size_max 0.48
_exptl_crystal_size_mid 0.06
_exptl_crystal_size_min 0.04
_refine_diff_density_max 0.63
_refine_diff_density_min -0.50
_refine_ls_extinction_method none
_refine_ls_goodness_of_fit_obs 2.06
_refine_ls_matrix_type full
_refine_ls_number_parameters 199
_refine_ls_number_reflns 2970
_refine_ls_number_restraints 0
_refine_ls_R_factor_obs .082
_refine_ls_shift/esd_max 0.0260
_refine_ls_structure_factor_coef Fsqd
_refine_ls_weighting_details 'w = 4Fo^2^/\s^2^(Fo^2^)'
_refine_ls_weighting_scheme calc
_refine_ls_wR_factor_obs .121
_reflns_number_observed 2970
_reflns_number_total 2970
_reflns_observed_criterion >0.00
_cod_data_source_file sx1031.cif
_cod_data_source_block 2
_cod_depositor_comments
;
The following automatic conversions were performed:

'_atom_site_thermal_displace_type' tag value 'Uij' was replaced with
'Uani' value 38 times.

Automatic conversion script
Id: cif_fix_values 1646 2011-03-28 12:23:43Z adriana 

The following automatic conversions were performed:

'_exptl_crystal_density_meas' value 'not measured' was changed to '?'
- the value is perceived as not measured.

Automatic conversion script
Id: cif_fix_values 3008 2015-01-20 13:52:24Z robertas 

The following automatic conversions were performed:

'_refine_ls_weighting_scheme' value 'w = 4Fo^2^/\s^2^(Fo^2^)' was
changed to 'calc'. New tag '_refine_ls_weighting_details' was
created. The value of the new tag was set to 'w =
4Fo^2^/\s^2^(Fo^2^)'.

Automatic conversion script
Id: cif_fix_values 3143 2015-03-26 13:38:13Z robertas 
;
_cod_original_cell_volume 1609.3(3)
_cod_original_sg_symbol_H-M 'P 21/c'
_cod_original_formula_sum 'C14 H16 N2 O4 S2 '
_cod_database_code 2006967

loop_
_symmetry_equiv_pos_as_xyz
'  +x,  +y,  +z'
'  -x,1/2+y,1/2-z'
'  -x,  -y,  -z'
'  +x,1/2-y,1/2+z'

loop_
_atom_site_aniso_label
_atom_site_aniso_U_11
_atom_site_aniso_U_22
_atom_site_aniso_U_33
_atom_site_aniso_U_12
_atom_site_aniso_U_13
_atom_site_aniso_U_23
S1A .0596(8) .0670(10) .0380(7) -.0079(7) -.0029(5) .0036(7)
S1 .0445(6) .0685(9) .0382(7) -.0047(7) -.0034(5) -.0023(7)
O1A .070(2) .101(3) .029(2) -.022(2) .004(2) -.003(2)
O1 .056(2) .097(3) .032(2) -.012(2) -.001(2) -.004(2)
O2A .083(3) .066(3) .077(3) .005(2) -.013(2) .007(2)
O2 .059(2) .060(3) .078(3) .007(2) -.005(2) -.001(2)
N1 .050(2) .064(3) .034(2) -.011(2) -.006(2) .000(2)
N1A .046(2) .071(3) .038(2) -.005(2) .000(2) -.004(2)
C1 .042(2) .056(3) .036(3) -.009(2) -.004(2) .003(2)
C1A .049(3) .054(3) .045(3) -.012(3) -.007(2) .000(3)
C2A .063(4) .093(5) .078(4) .003(3) .003(3) -.034(4)
C2 .047(3) .072(4) .053(3) -.004(3) .001(2) .017(3)
C3 .052(3) .075(4) .065(4) .003(3) -.011(3) .004(3)
C3A .049(3) .120(6) .091(5) .017(4) -.007(3) -.027(4)
C4A .046(3) .089(5) .058(3) -.020(3) -.001(3) .012(4)
C4 .051(3) .060(4) .052(3) -.011(3) -.003(2) -.015(3)
C5 .063(3) .064(4) .047(3) -.021(3) .012(2) -.002(3)
C5A .089(5) .134(6) .069(4) .007(5) -.036(4) -.039(4)
C6A .086(4) .102(5) .072(4) .024(4) -.014(4) -.037(4)
C6 .055(3) .053(4) .048(3) -.008(2) -.003(2) .000(2)
C7 .055(3) .097(5) .084(4) -.003(3) .011(3) -.016(4)
C7A .064(4) .136(6) .080(4) -.022(4) -.015(3) .024(5)

loop_
_atom_site_label
_atom_site_fract_x
_atom_site_fract_y
_atom_site_fract_z
_atom_site_U_iso_or_equiv
_atom_site_thermal_displace_type
_atom_site_calc_flag
_atom_site_calc_attached_atom
S1A .79898(8) .91540(10) -.01280(10) .0549(4) Uani ? ?
S1 .67920(7) .60720(10) -.00420(10) .0504(4) Uani ? ?
O1A .8161(2) .8615(4) -.1473(3) .0660(10) Uani ? ?
O1 .6774(2) .6444(4) -.1495(3) .0620(10) Uani ? ?
O2A .7666(2) 1.0383(4) -.0012(4) .0750(10) Uani ? ?
O2 .7079(2) .4855(4) .0343(4) .0660(10) Uani ? ?
N1 .7496(2) .7003(4) .0739(4) .0490(10) Uani ? ?
N1A .7274(2) .8275(4) .0644(4) .0510(10) Uani ? ?
C1 .5797(3) .6374(5) .0678(4) .0450(10) Uani ? ?
C1A .8926(3) .9038(5) .0880(5) .0490(10) Uani ? ?
C2A .9566(4) .8293(6) .0460(6) .078(2) Uani ? ?
C2 .5333(3) .7391(5) .0200(5) .057(2) Uani ? ?
C3 .4539(3) .7626(6) .0758(6) .064(2) Uani ? ?
C3A 1.0286(4) .8241(6) .1269(7) .087(2) Uani ? ?
C4A 1.0378(3) .8883(6) .2476(6) .064(2) Uani ? ?
C4 .4182(3) .6869(5) .1789(5) .055(2) Uani ? ?
C5 .4658(3) .5866(5) .2234(5) .058(2) Uani ? ?
C5A .9740(4) .9625(7) .2882(7) .097(3) Uani ? ?
C6A .8999(4) .9710(6) .2090(7) .087(2) Uani ? ?
C6 .5473(3) .5602(5) .1698(5) .052(2) Uani ? ?
C7 .3298(3) .7136(6) .2351(6) .078(2) Uani ? ?
C7A 1.1167(4) .8800(7) .3345(7) .093(2) Uani ? ?
H1N .7535 .6781 .1706 .0592 Uani ? ?
H1NA .7188 .8583 .1571 .0617 Uani ? ?
H2A .9518 .7815 -.0379 .0934 Uani ? ?
H2 .5560 .7922 -.0505 .0690 Uani ? ?
H3 .4228 .8324 .0426 .0770 Uani ? ?
H3A 1.0741 .7729 .0963 .1040 Uani ? ?
H5A .9794 1.0099 .3722 .1168 Uani ? ?
H5 .4428 .5329 .2930 .0695 Uani ? ?
H6 .5789 .4909 .2033 .0623 Uani ? ?
H6A .8548 1.0232 .2391 .1044 Uani ? ?
H7AA 1.1179 .9467 .4003 .1116 Uani ? ?
H7BA 1.1175 .8030 .3836 .1116 Uani ? ?
H7CA 1.1647 .8852 .2748 .1116 Uani ? ?
H7A .3114 .6454 .2909 .0942 Uani ? ?
H7B .3311 .7869 .2910 .0942 Uani ? ?
H7C .2918 .7251 .1584 .0942 Uani ? ?

loop_
_atom_type_symbol
_atom_type_scat_dispersion_real
_atom_type_scat_dispersion_imag
_atom_type_scat_source
C 0.018 0.009 'International Tables'
H 0.000 0.000 'International Tables'
O 0.049 0.032 'International Tables'
S 0.333 0.557 'International Tables'
N 0.031 0.018 'International Tables'

loop_
_geom_angle_atom_site_label_1
_geom_angle_atom_site_label_2
_geom_angle_atom_site_label_3
_geom_angle
_geom_angle_publ_flag
O1A S1A O2A 121.0(2) yes
O1A S1A N1A 107.3(2) yes
O1A S1A C1A 107.2(2) yes
O2A S1A N1A 104.5(2) yes
O2A S1A C1A 108.9(2) yes
N1A S1A C1A 107.1(2) yes
O1 S1 O2 120.3(2) yes
O1 S1 N1 105.7(2) yes
O1 S1 C1 108.0(2) yes
O2 S1 N1 103.0(2) yes
O2 S1 C1 110.8(2) yes
N1 S1 C1 108.3(2) yes
S1 N1 N1A 112.8(3) yes
S1 N1 H1N 108.6 ?
N1A N1 H1N 108.7 ?
S1A N1A N1 114.4(3) yes
S1A N1A H1NA 107.9 ?
N1 N1A H1NA 107.9 ?
S1 C1 C2 119.5(4) yes
S1 C1 C6 120.0(4) yes
C2 C1 C6 120.4(4) yes
S1A C1A C2A 120.6(4) yes
S1A C1A C6A 119.3(4) yes
C2A C1A C6A 120.1(5) yes
C1A C2A C3A 118.6(5) yes
C1A C2A H2A 120.7 ?
C3A C2A H2A 120.7 ?
C1 C2 C3 119.7(5) yes
C1 C2 H2 120.1 ?
C3 C2 H2 120.2 ?
C2 C3 C4 122.0(5) yes
C2 C3 H3 119.1 ?
C4 C3 H3 118.9 ?
C2A C3A C4A 122.9(6) yes
C2A C3A H3A 118.5 ?
C4A C3A H3A 118.6 ?
C3A C4A C5A 118.0(5) yes
C3A C4A C7A 121.8(6) yes
C5A C4A C7A 120.2(6) yes
C3 C4 C5 116.8(5) yes
C3 C4 C7 120.6(5) yes
C5 C4 C7 122.6(5) yes
C4 C5 C6 122.8(5) yes
C4 C5 H5 118.6 ?
C6 C5 H5 118.6 ?
C4A C5A C6A 121.0(6) yes
C4A C5A H5A 119.5 ?
C6A C5A H5A 119.5 ?
C1A C6A C5A 119.3(6) yes
C1A C6A H6A 120.5 ?
C5A C6A H6A 120.2 ?
C1 C6 C5 118.3(5) yes
C1 C6 H6 120.9 ?
C5 C6 H6 120.9 ?
C4 C7 H7A 109.8 ?
C4 C7 H7B 109.6 ?
C4 C7 H7C 109.4 ?
H7A C7 H7B 109.6 ?
H7A C7 H7C 109.3 ?
H7B C7 H7C 109.1 ?
C4A C7A H7AA 109.4 ?
C4A C7A H7BA 109.3 ?
C4A C7A H7CA 109.5 ?
H7AA C7A H7BA 109.3 ?
H7AA C7A H7CA 109.7 ?
H7BA C7A H7CA 109.6 ?

loop_
_geom_bond_atom_site_label_1
_geom_bond_atom_site_label_2
_geom_bond_site_symmetry_1
_geom_bond_site_symmetry_2
_geom_bond_distance
_geom_bond_publ_flag
S1A O1A ? ? 1.428(3) yes
S1A O2A ? ? 1.420(4) yes
S1A N1A ? ? 1.646(4) yes
S1A C1A ? ? 1.762(4) yes
S1 O1 ? ? 1.436(3) yes
S1 O2 ? ? 1.430(4) yes
S1 N1 ? ? 1.667(4) yes
S1 C1 ? ? 1.744(4) yes
N1 N1A ? ? 1.413(5) yes
N1 H1N ? ? .953 ?
N1A H1NA ? ? .955 ?
C1 C2 ? ? 1.390(7) yes
C1 C6 ? ? 1.375(6) yes
C1A C2A ? ? 1.350(7) yes
C1A C6A ? ? 1.361(7) yes
C2A C3A ? ? 1.372(7) yes
C2A H2A ? ? .950 ?
C2 C3 ? ? 1.386(6) yes
C2 H2 ? ? .951 ?
C3 C4 ? ? 1.393(7) yes
C3 H3 ? ? .950 ?
C3A C4A ? ? 1.345(8) yes
C3A H3A ? ? .950 ?
C4A C5A ? ? 1.342(8) yes
C4A C7A ? ? 1.493(7) yes
C4 C5 ? ? 1.379(7) yes
C4 C7 ? ? 1.522(7) yes
C5 C6 ? ? 1.414(6) yes
C5 H5 ? ? .950 no
C5A C6A ? ? 1.391(8) yes
C5A H5A ? ? .951 no
C6A H6A ? ? .949 no
C6 H6 ? ? .950 no
C7 H7A ? ? .948 no
C7 H7B ? ? .950 no
C7 H7C ? ? .954 no
C7A H7AA ? ? .950 no
C7A H7BA ? ? .952 no
C7A H7CA ? ? .946 no

loop_
_geom_hbond_atom_site_label_D
_geom_hbond_atom_site_label_H
_geom_hbond_atom_site_label_A
_geom_hbond_site_symmetry_A
_geom_hbond_distance_DH
_geom_hbond_distance_HA
_geom_hbond_distance_DA
_geom_hbond_angle_DHA
_geom_hbond_publ_flag
N1 H1N O1A 4_565 0.95 2.030(10) 2.921(5) 155.0(10) y
N1A H1NA O1 4_565 0.95 1.950(10) 2.847(5) 156.0(10) y
